data_4082487
loop_
_publ_author_name
'Carmona, Daniel'
'Lamata, M. Pilar'
'Pardo, Pilar'
'Rodr\?\'iguez, Ricardo'
'Lahoz, Fernando J.'
'Garc\?\'ia-Ordu\~na, Pilar'
'Alkorta, Ibon'
'Elguero, Jos\'e'
'Oro, Luis A.'

_publ_section_title
;
 Arene--Ruthenium Chemistry and Br\/onsted Acid Catalysis of a Chiral
 Phosphane-Hydroxyl Ligand
;
_journal_issue 3
_journal_name_full Organometallics
_journal_page_first 616
_journal_paper_doi 10.1021/om401215m
_journal_volume 33
_journal_year 2014
_chemical_absolute_configuration rmad
_chemical_formula_moiety 'C32 H37 Cl O2 P Ru, F6 Sb, C H2 Cl2, C4 H10 O'
_chemical_formula_sum 'C37 H49 Cl3 F6 O3 P Ru Sb'
_chemical_formula_weight 1015.90
_chemical_name_systematic
;
 ?
;
_space_group_IT_number 19
_symmetry_cell_setting orthorhombic
_symmetry_space_group_name_Hall 'P 2ac 2ab'
_symmetry_space_group_name_H-M 'P 21 21 21'
_atom_sites_solution_hydrogens geom
_atom_sites_solution_primary direct
_atom_sites_solution_secondary difmap
_audit_creation_method SHELXL-97
_cell_angle_alpha 90.00
_cell_angle_beta 90.00
_cell_angle_gamma 90.00
_cell_formula_units_Z 4
_cell_length_a 11.2480(11)
_cell_length_b 15.7888(16)
_cell_length_c 23.402(2)
_cell_measurement_reflns_used 2458
_cell_measurement_temperature 100(2)
_cell_measurement_theta_max 28.130
_cell_measurement_theta_min 2.166
_cell_volume 4156.0(7)
_computing_cell_refinement 'APEX2 v2008, Bruker AXS'
_computing_data_collection 'APEX2 v2008, Bruker AXS'
_computing_data_reduction 'APEX2 v2008, Bruker AXS'
_computing_molecular_graphics 'XP program, SHELXTL v6.12, Bruker2000'
_computing_publication_material 'XCIF program, SHELXTLv6.12, BrukerAXS'
_computing_structure_refinement 'SHELXL-97 (Sheldrick, 1997)'
_computing_structure_solution 'SHELXS-97 (Sheldrick, 1997)'
_diffrn_ambient_temperature 100(2)
_diffrn_detector_area_resol_mean 8.26
_diffrn_measured_fraction_theta_full 0.994
_diffrn_measured_fraction_theta_max 0.942
_diffrn_measurement_device_type 'Bruker APEX CCD system'
_diffrn_measurement_method 'narrow \w frames'
_diffrn_radiation_monochromator graphite
_diffrn_radiation_source 'fine-focus sealed tube'
_diffrn_radiation_type MoK\a
_diffrn_radiation_wavelength 0.71073
_diffrn_reflns_av_R_equivalents 0.0992
_diffrn_reflns_av_sigmaI/netI 0.1324
_diffrn_reflns_limit_h_max 15
_diffrn_reflns_limit_h_min -14
_diffrn_reflns_limit_k_max 21
_diffrn_reflns_limit_k_min -21
_diffrn_reflns_limit_l_max 29
_diffrn_reflns_limit_l_min -30
_diffrn_reflns_number 28554
_diffrn_reflns_theta_full 27.50
_diffrn_reflns_theta_max 28.51
_diffrn_reflns_theta_min 1.56
_exptl_absorpt_coefficient_mu 1.306
_exptl_absorpt_correction_T_max 0.906
_exptl_absorpt_correction_T_min 0.755
_exptl_absorpt_correction_type multi-scan
_exptl_absorpt_process_details
; 
 SADABS: Area-Detector Absorption Correction. (1996) Bruker-AXS 
 within APEX2 package.                    
;
_exptl_crystal_colour orange
_exptl_crystal_density_diffrn 1.624
_exptl_crystal_density_method 'not measured'
_exptl_crystal_description neddle
_exptl_crystal_F_000 2040
_exptl_crystal_size_max 0.186
_exptl_crystal_size_mid 0.060
_exptl_crystal_size_min 0.058
_refine_diff_density_max 1.886
_refine_diff_density_min -1.160
_refine_diff_density_rms 0.148
_refine_ls_abs_structure_details 'Flack H D (1983), Acta Cryst. A39, 876-881'
_refine_ls_abs_structure_Flack -0.02(5)
_refine_ls_extinction_method none
_refine_ls_goodness_of_fit_ref 1.074
_refine_ls_hydrogen_treatment mixed
_refine_ls_matrix_type full
_refine_ls_number_parameters 474
_refine_ls_number_reflns 9655
_refine_ls_number_restraints 7
_refine_ls_restrained_S_all 1.074
_refine_ls_R_factor_all 0.1509
_refine_ls_R_factor_gt 0.0895
_refine_ls_shift/su_max 0.000
_refine_ls_shift/su_mean 0.000
_refine_ls_structure_factor_coef Fsqd
_refine_ls_weighting_details 'calc w=1/[\s^2^(Fo^2^)+(0.0628P)^2^+18.2430P] where P=(Fo^2^+2Fc^2^)/3'
_refine_ls_weighting_scheme calc
_refine_ls_wR_factor_gt 0.1695
_refine_ls_wR_factor_ref 0.1984
_reflns_number_gt 5965
_reflns_number_total 9655
_reflns_threshold_expression >2sigma(I)
_cod_data_source_file om401215m_si_004.cif
_cod_data_source_block cmpnd_2
_cod_depositor_comments
;
The following automatic conversions were performed:

'_symmetry_cell_setting' value 'Orthorhombic' changed to
'orthorhombic' according to
/usr/data/users/saulius/automatic-downloads/current/ACS/lib/dictionaries/cif_core.dic
dictionary named 'cif_core.dic' version 2.4.2 from 2011-04-26.

Automatic conversion script
Id: cif_fix_values 2281 2013-09-26 08:29:07Z andrius 
;
_cod_database_code 4082487

loop_
_symmetry_equiv_pos_as_xyz
'x, y, z'
'x+1/2, -y+1/2, -z'
'-x, y+1/2, -z+1/2'
'-x+1/2, -y, z+1/2'

loop_
_atom_site_label
_atom_site_type_symbol
_atom_site_fract_x
_atom_site_fract_y
_atom_site_fract_z
_atom_site_U_iso_or_equiv
_atom_site_adp_type
_atom_site_occupancy
_atom_site_symmetry_multiplicity
_atom_site_calc_flag
_atom_site_refinement_flags
_atom_site_disorder_assembly
_atom_site_disorder_group
Ru Ru 0.37282(7) 0.24009(5) 0.33001(4) 0.0310(2) Uani 1 1 d . . .
P1 P 0.4909(2) 0.15441(17) 0.38942(13) 0.0246(6) Uani 1 1 d . . .
Cl Cl 0.2234(2) 0.22539(18) 0.40147(14) 0.0358(7) Uani 1 1 d . . .
O1 O 0.4412(6) 0.3348(5) 0.3863(3) 0.0246(17) Uani 1 1 d D . .
O2 O 0.4414(6) 0.4302(5) 0.4940(4) 0.035(2) Uani 1 1 d . . .
C1 C 0.2945(12) 0.1689(8) 0.2588(5) 0.041(3) Uani 1 1 d . . .
C2 C 0.2330(10) 0.2469(8) 0.2652(5) 0.034(3) Uani 1 1 d . . .
H2 H 0.1496 0.2470 0.2714 0.041 Uiso 1 1 calc R . .
C3 C 0.2944(10) 0.3227(8) 0.2625(5) 0.035(3) Uani 1 1 d . . .
H3 H 0.2511 0.3741 0.2657 0.042 Uiso 1 1 calc R . .
C4 C 0.4173(12) 0.3266(10) 0.2552(6) 0.051(4) Uani 1 1 d . . .
C5 C 0.4803(12) 0.2556(10) 0.2483(5) 0.045(3) Uani 1 1 d . . .
H5 H 0.5628 0.2585 0.2399 0.055 Uiso 1 1 calc R . .
C6 C 0.4213(9) 0.1733(8) 0.2538(5) 0.029(3) Uani 1 1 d . . .
H6 H 0.4672 0.1228 0.2540 0.035 Uiso 1 1 calc R . .
C7 C 0.2326(11) 0.0848(8) 0.2565(6) 0.044(3) Uani 1 1 d . . .
H7 H 0.2855 0.0419 0.2751 0.052 Uiso 1 1 calc R . .
C8 C 0.2237(13) 0.0624(11) 0.1913(7) 0.071(5) Uani 1 1 d . . .
H8A H 0.1746 0.1048 0.1719 0.107 Uiso 1 1 calc R . .
H8B H 0.1875 0.0064 0.1868 0.107 Uiso 1 1 calc R . .
H8C H 0.3035 0.0621 0.1745 0.107 Uiso 1 1 calc R . .
C9 C 0.1139(12) 0.0851(9) 0.2888(7) 0.058(4) Uani 1 1 d . . .
H9A H 0.1278 0.0997 0.3289 0.087 Uiso 1 1 calc R . .
H9B H 0.0775 0.0289 0.2865 0.087 Uiso 1 1 calc R . .
H9C H 0.0606 0.1271 0.2716 0.087 Uiso 1 1 calc R . .
C10 C 0.4846(13) 0.4117(7) 0.2545(6) 0.047(4) Uani 1 1 d . . .
H10A H 0.5704 0.4010 0.2545 0.070 Uiso 1 1 calc R . .
H10B H 0.4632 0.4446 0.2884 0.070 Uiso 1 1 calc R . .
H10C H 0.4629 0.4435 0.2200 0.070 Uiso 1 1 calc R . .
C11 C 0.6076(8) 0.0861(6) 0.3615(4) 0.022(2) Uani 1 1 d . . .
C12 C 0.6791(8) 0.1147(6) 0.3164(4) 0.023(2) Uani 1 1 d . . .
H12 H 0.6628 0.1674 0.2984 0.027 Uiso 1 1 calc R . .
C13 C 0.7741(9) 0.0653(8) 0.2980(5) 0.035(3) Uani 1 1 d . . .
H13 H 0.8218 0.0842 0.2670 0.042 Uiso 1 1 calc R . .
C14 C 0.7994(9) -0.0097(7) 0.3239(6) 0.033(3) Uani 1 1 d . . .
H14 H 0.8656 -0.0421 0.3112 0.039 Uiso 1 1 calc R . .
C15 C 0.7304(10) -0.0396(8) 0.3683(5) 0.033(3) Uani 1 1 d . . .
H15 H 0.7481 -0.0923 0.3859 0.040 Uiso 1 1 calc R . .
C16 C 0.6353(10) 0.0084(7) 0.3867(5) 0.033(3) Uani 1 1 d . . .
H16 H 0.5876 -0.0119 0.4173 0.040 Uiso 1 1 calc R . .
C17 C 0.4126(8) 0.0857(7) 0.4378(5) 0.027(2) Uani 1 1 d . . .
C18 C 0.3495(9) 0.0179(8) 0.4146(6) 0.038(3) Uani 1 1 d . . .
H18 H 0.3458 0.0114 0.3742 0.046 Uiso 1 1 calc R . .
C19 C 0.2925(11) -0.0397(8) 0.4491(6) 0.043(3) Uani 1 1 d . . .
H19 H 0.2514 -0.0864 0.4328 0.052 Uiso 1 1 calc R . .
C20 C 0.2955(11) -0.0293(9) 0.5073(7) 0.048(4) Uani 1 1 d . . .
H20 H 0.2576 -0.0697 0.5312 0.058 Uiso 1 1 calc R . .
C21 C 0.3520(10) 0.0379(7) 0.5310(5) 0.036(3) Uani 1 1 d . . .
H21 H 0.3503 0.0460 0.5713 0.043 Uiso 1 1 calc R . .
C22 C 0.4110(9) 0.0936(7) 0.4968(5) 0.029(3) Uani 1 1 d . . .
H22 H 0.4525 0.1394 0.5140 0.035 Uiso 1 1 calc R . .
C23 C 0.5682(8) 0.2342(7) 0.4333(4) 0.027(2) Uani 1 1 d . . .
H23 H 0.5817 0.2076 0.4715 0.032 Uiso 1 1 calc R . .
C24 C 0.4824(9) 0.3082(6) 0.4431(4) 0.022(2) Uani 1 1 d . . .
H24 H 0.4124 0.2868 0.4651 0.026 Uiso 1 1 calc R . .
C25 C 0.5353(8) 0.3801(7) 0.4750(5) 0.028(3) Uani 1 1 d . . .
H25A H 0.5822 0.3590 0.5078 0.034 Uiso 1 1 calc R . .
H25B H 0.5885 0.4133 0.4498 0.034 Uiso 1 1 calc R . .
C26 C 0.4801(11) 0.4995(8) 0.5300(6) 0.044(3) Uani 1 1 d . . .
H26A H 0.5232 0.4769 0.5630 0.065 Uiso 1 1 calc R . .
H26B H 0.4107 0.5315 0.5432 0.065 Uiso 1 1 calc R . .
H26C H 0.5325 0.5369 0.5081 0.065 Uiso 1 1 calc R . .
C27 C 0.6907(9) 0.2555(7) 0.4095(4) 0.027(2) Uani 1 1 d . . .
C28 C 0.7032(9) 0.3131(7) 0.3659(5) 0.030(3) Uani 1 1 d . . .
H28 H 0.6362 0.3444 0.3531 0.036 Uiso 1 1 calc R . .
C29 C 0.8162(9) 0.3261(7) 0.3398(5) 0.035(3) Uani 1 1 d . . .
H29 H 0.8256 0.3652 0.3093 0.042 Uiso 1 1 calc R . .
C30 C 0.9107(10) 0.2805(8) 0.3601(5) 0.039(3) Uani 1 1 d U . .
H30 H 0.9871 0.2890 0.3437 0.047 Uiso 1 1 calc R . .
C31 C 0.8978(8) 0.2231(7) 0.4030(5) 0.033(2) Uani 1 1 d U . .
H31 H 0.9652 0.1930 0.4166 0.039 Uiso 1 1 calc R . .
C32 C 0.7864(9) 0.2083(7) 0.4272(5) 0.030(3) Uani 1 1 d U . .
H32 H 0.7768 0.1658 0.4556 0.036 Uiso 1 1 calc R . .
Sb3 Sb 0.88111(9) 0.29862(5) 0.17105(4) 0.0486(3) Uani 1 1 d . . .
F1 F 0.7828(9) 0.2629(6) 0.1127(4) 0.081(3) Uani 1 1 d . . .
F2 F 0.9814(7) 0.3361(6) 0.2285(3) 0.062(2) Uani 1 1 d . . .
F3 F 0.7978(9) 0.2313(6) 0.2215(3) 0.074(3) Uani 1 1 d . . .
F5 F 0.9554(8) 0.3675(6) 0.1192(4) 0.073(3) Uani 1 1 d . . .
F6 F 0.9855(10) 0.2111(6) 0.1558(5) 0.104(4) Uani 1 1 d . . .
F7 F 0.7782(7) 0.3859(5) 0.1876(4) 0.068(3) Uani 1 1 d . . .
O3 O 0.2920(7) 0.4678(5) 0.3791(4) 0.038(2) Uani 1 1 d . . .
C50 C 0.3237(13) 0.5504(8) 0.3972(7) 0.059(4) Uani 1 1 d . . .
H50A H 0.3190 0.5540 0.4393 0.071 Uiso 1 1 calc R . .
H50B H 0.2675 0.5922 0.3809 0.071 Uiso 1 1 calc R . .
C51 C 0.4501(14) 0.5708(10) 0.3775(8) 0.074(5) Uani 1 1 d . . .
H51A H 0.4644 0.5446 0.3402 0.112 Uiso 1 1 calc R . .
H51B H 0.5071 0.5484 0.4054 0.112 Uiso 1 1 calc R . .
H51C H 0.4597 0.6323 0.3744 0.112 Uiso 1 1 calc R . .
C52 C 0.1686(10) 0.4479(8) 0.3910(6) 0.042(3) Uani 1 1 d . . .
H52A H 0.1483 0.4680 0.4298 0.050 Uiso 1 1 calc R . .
H52B H 0.1579 0.3857 0.3902 0.050 Uiso 1 1 calc R . .
C53 C 0.0849(11) 0.4880(10) 0.3485(6) 0.063(5) Uani 1 1 d . . .
H53A H 0.0934 0.5497 0.3499 0.095 Uiso 1 1 calc R . .
H53B H 0.0029 0.4724 0.3579 0.095 Uiso 1 1 calc R . .
H53C H 0.1040 0.4678 0.3099 0.095 Uiso 1 1 calc R . .
Cl2 Cl 0.9239(14) 0.1434(11) 0.0030(6) 0.317(8) Uiso 1 1 d D . .
Cl3A Cl 0.748(3) 0.246(2) -0.0405(16) 0.36(2) Uiso 0.52(2) 1 d PD A 1
C55A C 0.901(4) 0.250(2) -0.018(2) 0.135(19) Uiso 0.52(2) 1 d PD A 1
H55A H 0.9541 0.2658 -0.0505 0.162 Uiso 0.52(2) 1 calc PR A 1
H55B H 0.9131 0.2898 0.0137 0.162 Uiso 0.52(2) 1 calc PR A 1
C55B C 0.979(2) 0.2126(18) -0.0513(12) 0.059(9) Uiso 0.48(2) 1 d PD A 2
H55C H 1.0222 0.1802 -0.0810 0.071 Uiso 0.48(2) 1 calc PR A 2
H55D H 1.0333 0.2554 -0.0348 0.071 Uiso 0.48(2) 1 calc PR A 2
Cl3B Cl 0.8465(18) 0.2634(12) -0.0816(8) 0.174(10) Uiso 0.48(2) 1 d PD A 2
H1 H 0.377(6) 0.358(7) 0.396(5) 0.05(4) Uiso 1 1 d D . .

loop_
_atom_site_aniso_label
_atom_site_aniso_U_11
_atom_site_aniso_U_22
_atom_site_aniso_U_33
_atom_site_aniso_U_23
_atom_site_aniso_U_13
_atom_site_aniso_U_12
Ru 0.0165(4) 0.0358(5) 0.0409(5) -0.0064(5) -0.0080(5) 0.0087(4)
P1 0.0133(13) 0.0227(14) 0.0377(17) -0.0038(13) -0.0019(12) 0.0019(11)
Cl 0.0136(12) 0.0336(16) 0.0602(19) -0.0001(15) -0.0011(12) -0.0006(11)
O1 0.013(4) 0.024(4) 0.037(4) 0.002(3) 0.003(3) 0.009(3)
O2 0.022(4) 0.034(5) 0.049(5) -0.013(4) 0.012(4) 0.009(3)
C1 0.054(9) 0.031(7) 0.038(7) -0.008(6) 0.014(6) -0.006(6)
C2 0.027(6) 0.037(7) 0.039(7) 0.007(6) -0.018(5) 0.001(5)
C3 0.029(6) 0.045(8) 0.031(6) 0.016(6) -0.006(5) -0.001(6)
C4 0.036(8) 0.081(11) 0.035(7) 0.011(8) -0.001(6) -0.009(7)
C5 0.044(8) 0.065(10) 0.028(7) -0.007(7) -0.007(5) 0.019(7)
C6 0.019(6) 0.036(7) 0.033(6) -0.006(5) 0.000(5) 0.005(5)
C7 0.035(7) 0.039(8) 0.057(9) 0.003(7) -0.007(6) 0.000(6)
C8 0.050(9) 0.070(11) 0.094(14) -0.020(10) -0.031(9) -0.003(8)
C9 0.032(7) 0.046(8) 0.095(12) 0.025(8) -0.002(8) -0.008(7)
C10 0.066(9) 0.023(6) 0.051(8) 0.008(6) -0.019(7) -0.023(6)
C11 0.009(5) 0.018(5) 0.037(6) -0.004(4) -0.005(4) 0.000(4)
C12 0.015(5) 0.014(5) 0.040(7) -0.001(4) -0.006(4) -0.004(4)
C13 0.015(5) 0.040(7) 0.049(7) -0.009(6) 0.000(5) -0.006(5)
C14 0.021(5) 0.025(6) 0.052(8) -0.024(6) -0.017(6) 0.010(4)
C15 0.029(6) 0.034(7) 0.037(7) 0.000(5) 0.003(5) 0.007(5)
C16 0.025(6) 0.029(6) 0.046(7) -0.006(5) -0.001(6) -0.005(5)
C17 0.005(4) 0.027(6) 0.048(7) -0.006(5) 0.000(4) 0.004(4)
C18 0.018(6) 0.049(8) 0.047(7) -0.012(6) 0.000(5) -0.003(5)
C19 0.038(7) 0.035(7) 0.056(9) -0.007(6) 0.011(7) -0.015(6)
C20 0.026(7) 0.044(8) 0.075(11) 0.005(8) 0.020(7) -0.006(6)
C21 0.032(7) 0.037(7) 0.039(7) 0.002(5) 0.013(5) 0.004(5)
C22 0.022(6) 0.018(5) 0.047(7) -0.002(5) -0.010(5) 0.002(4)
C23 0.017(5) 0.038(7) 0.026(5) -0.002(5) -0.006(4) 0.001(5)
C24 0.019(5) 0.019(5) 0.026(5) -0.001(5) -0.005(4) -0.001(4)
C25 0.006(5) 0.037(7) 0.041(7) -0.001(5) 0.004(4) 0.000(4)
C26 0.034(7) 0.037(7) 0.059(9) -0.019(7) 0.006(6) 0.010(6)
C27 0.029(6) 0.028(6) 0.025(5) -0.004(5) -0.008(4) 0.000(5)
C28 0.011(5) 0.039(7) 0.040(6) -0.005(5) 0.000(4) 0.006(5)
C29 0.020(5) 0.043(7) 0.043(7) 0.001(6) 0.005(5) -0.002(5)
C30 0.021(5) 0.054(8) 0.041(7) -0.010(5) -0.001(5) -0.008(5)
C31 0.011(4) 0.031(6) 0.055(7) -0.009(5) 0.000(4) 0.016(4)
C32 0.021(5) 0.027(6) 0.041(7) 0.008(5) -0.008(4) -0.005(5)
Sb3 0.0604(6) 0.0355(5) 0.0499(5) 0.0133(4) 0.0066(6) 0.0041(4)
F1 0.121(8) 0.061(6) 0.060(6) -0.003(5) -0.004(6) -0.017(6)
F2 0.039(4) 0.091(7) 0.057(5) 0.024(5) -0.010(4) 0.003(4)
F3 0.101(7) 0.071(6) 0.050(5) 0.020(5) 0.008(5) -0.023(6)
F5 0.085(7) 0.066(6) 0.067(6) 0.025(5) 0.004(5) -0.009(5)
F6 0.127(9) 0.070(6) 0.116(9) 0.019(6) 0.022(7) 0.044(6)
F7 0.057(5) 0.072(6) 0.077(6) -0.016(5) -0.019(5) 0.011(4)
O3 0.028(4) 0.032(5) 0.053(5) 0.007(4) 0.012(4) 0.010(3)
C50 0.067(10) 0.033(8) 0.077(11) 0.006(8) 0.000(9) 0.026(7)
C51 0.087(13) 0.045(9) 0.091(14) -0.004(9) 0.045(11) -0.006(9)
C52 0.031(7) 0.036(7) 0.058(9) 0.002(6) 0.017(6) 0.008(5)
C53 0.025(7) 0.091(12) 0.073(11) 0.018(9) 0.009(7) 0.026(7)

loop_
_atom_type_symbol
_atom_type_description
_atom_type_scat_dispersion_real
_atom_type_scat_dispersion_imag
_atom_type_scat_source
C C 0.0033 0.0016 'International Tables Vol C Tables 4.2.6.8 and 6.1.1.4'
H H 0.0000 0.0000 'International Tables Vol C Tables 4.2.6.8 and 6.1.1.4'
Cl Cl 0.1484 0.1585 'International Tables Vol C Tables 4.2.6.8 and 6.1.1.4'
F F 0.0171 0.0103 'International Tables Vol C Tables 4.2.6.8 and 6.1.1.4'
O O 0.0106 0.0060 'International Tables Vol C Tables 4.2.6.8 and 6.1.1.4'
P P 0.1023 0.0942 'International Tables Vol C Tables 4.2.6.8 and 6.1.1.4'
Ru Ru -1.2594 0.8363 'International Tables Vol C Tables 4.2.6.8 and 6.1.1.4'
Sb Sb -0.5866 1.5461 'International Tables Vol C Tables 4.2.6.8 and 6.1.1.4'

loop_
_geom_angle_atom_site_label_1
_geom_angle_atom_site_label_2
_geom_angle_atom_site_label_3
_geom_angle
O1 Ru C6 140.0(4)
O1 Ru C2 130.7(4)
C6 Ru C2 68.3(4)
O1 Ru C1 166.2(4)
C6 Ru C1 38.6(4)
C2 Ru C1 37.8(5)
O1 Ru C3 99.8(4)
C6 Ru C3 78.4(5)
C2 Ru C3 36.5(4)
C1 Ru C3 66.6(5)
O1 Ru C5 104.6(4)
C6 Ru C5 38.6(5)
C2 Ru C5 78.1(5)
C1 Ru C5 68.3(5)
C3 Ru C5 63.4(4)
O1 Ru C4 88.6(4)
C6 Ru C4 66.3(5)
C2 Ru C4 66.1(5)
C1 Ru C4 79.1(5)
C3 Ru C4 36.0(4)
C5 Ru C4 34.1(5)
O1 Ru P1 80.5(2)
C6 Ru P1 93.7(3)
C2 Ru P1 147.6(3)
C1 Ru P1 112.4(4)
C3 Ru P1 168.2(3)
C5 Ru P1 105.0(3)
C4 Ru P1 132.5(4)
O1 Ru Cl 83.7(2)
C6 Ru Cl 135.7(3)
C2 Ru Cl 89.1(3)
C1 Ru Cl 101.5(3)
C3 Ru Cl 106.0(3)
C5 Ru Cl 167.2(3)
C4 Ru Cl 138.9(4)
P1 Ru Cl 85.84(10)
C17 P1 C11 102.8(5)
C17 P1 C23 107.0(5)
C11 P1 C23 105.4(4)
C17 P1 Ru 116.3(3)
C11 P1 Ru 122.4(4)
C23 P1 Ru 101.7(4)
C24 O1 Ru 118.1(6)
C24 O1 H1 98(8)
Ru O1 H1 100(9)
C25 O2 C26 112.8(8)
C2 C1 C6 116.8(11)
C2 C1 C7 123.0(12)
C6 C1 C7 120.1(12)
C2 C1 Ru 70.8(7)
C6 C1 Ru 68.8(7)
C7 C1 Ru 131.8(9)
C3 C2 C1 120.2(11)
C3 C2 Ru 73.5(6)
C1 C2 Ru 71.4(7)
C3 C2 H2 119.9
C1 C2 H2 119.9
Ru C2 H2 127.2
C2 C3 C4 122.6(13)
C2 C3 Ru 70.0(6)
C4 C3 Ru 73.8(8)
C2 C3 H3 118.7
C4 C3 H3 118.7
Ru C3 H3 130.2
C5 C4 C3 120.2(15)
C5 C4 C10 118.0(13)
C3 C4 C10 121.7(14)
C5 C4 Ru 72.9(9)
C3 C4 Ru 70.2(7)
C10 C4 Ru 129.7(9)
C4 C5 C6 119.6(12)
C4 C5 Ru 73.0(8)
C6 C5 Ru 65.8(7)
C4 C5 H5 120.2
C6 C5 H5 120.2
Ru C5 H5 134.3
C1 C6 C5 120.1(11)
C1 C6 Ru 72.7(7)
C5 C6 Ru 75.6(7)
C1 C6 H6 120.0
C5 C6 H6 120.0
Ru C6 H6 123.1
C1 C7 C9 112.6(11)
C1 C7 C8 105.2(11)
C9 C7 C8 115.1(12)
C1 C7 H7 107.9
C9 C7 H7 107.9
C8 C7 H7 107.9
C7 C8 H8A 109.5
C7 C8 H8B 109.5
H8A C8 H8B 109.5
C7 C8 H8C 109.5
H8A C8 H8C 109.5
H8B C8 H8C 109.5
C7 C9 H9A 109.5
C7 C9 H9B 109.5
H9A C9 H9B 109.5
C7 C9 H9C 109.5
H9A C9 H9C 109.5
H9B C9 H9C 109.5
C4 C10 H10A 109.5
C4 C10 H10B 109.5
H10A C10 H10B 109.5
C4 C10 H10C 109.5
H10A C10 H10C 109.5
H10B C10 H10C 109.5
C16 C11 C12 118.2(9)
C16 C11 P1 122.1(8)
C12 C11 P1 119.5(7)
C13 C12 C11 119.6(10)
C13 C12 H12 120.2
C11 C12 H12 120.2
C14 C13 C12 120.7(11)
C14 C13 H13 119.6
C12 C13 H13 119.6
C13 C14 C15 121.0(10)
C13 C14 H14 119.5
C15 C14 H14 119.5
C14 C15 C16 118.9(11)
C14 C15 H15 120.5
C16 C15 H15 120.5
C15 C16 C11 121.6(11)
C15 C16 H16 119.2
C11 C16 H16 119.2
C22 C17 C18 116.7(11)
C22 C17 P1 125.4(8)
C18 C17 P1 117.9(10)
C19 C18 C17 121.1(12)
C19 C18 H18 119.5
C17 C18 H18 119.5
C20 C19 C18 119.5(12)
C20 C19 H19 120.3
C18 C19 H19 120.3
C21 C20 C19 120.9(12)
C21 C20 H20 119.6
C19 C20 H20 119.6
C20 C21 C22 119.5(12)
C20 C21 H21 120.3
C22 C21 H21 120.3
C21 C22 C17 122.3(11)
C21 C22 H22 118.9
C17 C22 H22 118.9
C27 C23 C24 117.1(9)
C27 C23 P1 112.0(7)
C24 C23 P1 107.9(6)
C27 C23 H23 106.4
C24 C23 H23 106.4
P1 C23 H23 106.4
O1 C24 C25 111.3(8)
O1 C24 C23 106.4(8)
C25 C24 C23 113.9(8)
O1 C24 H24 108.3
C25 C24 H24 108.3
C23 C24 H24 108.3
O2 C25 C24 106.9(8)
O2 C25 H25A 110.3
C24 C25 H25A 110.3
O2 C25 H25B 110.3
C24 C25 H25B 110.3
H25A C25 H25B 108.6
O2 C26 H26A 109.5
O2 C26 H26B 109.5
H26A C26 H26B 109.5
O2 C26 H26C 109.5
H26A C26 H26C 109.5
H26B C26 H26C 109.5
C32 C27 C28 120.2(10)
C32 C27 C23 118.6(10)
C28 C27 C23 120.7(9)
C27 C28 C29 120.3(10)
C27 C28 H28 119.9
C29 C28 H28 119.9
C30 C29 C28 118.0(11)
C30 C29 H29 121.0
C28 C29 H29 121.0
C31 C30 C29 121.5(10)
C31 C30 H30 119.2
C29 C30 H30 119.2
C30 C31 C32 120.5(10)
C30 C31 H31 119.8
C32 C31 H31 119.8
C27 C32 C31 119.4(10)
C27 C32 H32 120.3
C31 C32 H32 120.3
F5 Sb3 F7 88.9(4)
F5 Sb3 F3 176.6(4)
F7 Sb3 F3 88.7(4)
F5 Sb3 F1 88.0(4)
F7 Sb3 F1 90.4(4)
F3 Sb3 F1 89.6(4)
F5 Sb3 F6 91.5(5)
F7 Sb3 F6 178.9(5)
F3 Sb3 F6 90.9(5)
F1 Sb3 F6 90.5(5)
F5 Sb3 F2 90.7(4)
F7 Sb3 F2 89.5(4)
F3 Sb3 F2 91.7(4)
F1 Sb3 F2 178.7(4)
F6 Sb3 F2 89.5(5)
C50 O3 C52 112.5(10)
O3 C50 C51 109.7(12)
O3 C50 H50A 109.7
C51 C50 H50A 109.7
O3 C50 H50B 109.7
C51 C50 H50B 109.7
H50A C50 H50B 108.2
C50 C51 H51A 109.5
C50 C51 H51B 109.5
H51A C51 H51B 109.5
C50 C51 H51C 109.5
H51A C51 H51C 109.5
H51B C51 H51C 109.5
O3 C52 C53 112.4(10)
O3 C52 H52A 109.1
C53 C52 H52A 109.1
O3 C52 H52B 109.1
C53 C52 H52B 109.1
H52A C52 H52B 107.9
C52 C53 H53A 109.5
C52 C53 H53B 109.5
H53A C53 H53B 109.5
C52 C53 H53C 109.5
H53A C53 H53C 109.5
H53B C53 H53C 109.5
Cl2 C55A Cl3A 101(2)
Cl2 C55A H55A 111.6
Cl3A C55A H55A 111.6
Cl2 C55A H55B 111.6
Cl3A C55A H55B 111.6
H55A C55A H55B 109.4
Cl2 C55B Cl3B 105.2(17)
Cl2 C55B H55C 110.7
Cl3B C55B H55C 110.7
Cl2 C55B H55D 110.7
Cl3B C55B H55D 110.7
H55C C55B H55D 108.8

loop_
_geom_bond_atom_site_label_1
_geom_bond_atom_site_label_2
_geom_bond_distance
Ru O1 2.135(8)
Ru C6 2.143(11)
Ru C2 2.187(10)
Ru C1 2.195(13)
Ru C3 2.231(11)
Ru C5 2.276(13)
Ru C4 2.277(14)
Ru P1 2.351(3)
Ru Cl 2.382(3)
P1 C17 1.798(12)
P1 C11 1.820(10)
P1 C23 1.843(11)
O1 C24 1.469(12)
O1 H1 0.84(2)
O2 C25 1.394(12)
O2 C26 1.446(14)
C1 C2 1.420(17)
C1 C6 1.433(16)
C1 C7 1.501(18)
C2 C3 1.384(16)
C2 H2 0.9500
C3 C4 1.395(17)
C3 H3 0.9500
C4 C5 1.335(19)
C4 C10 1.542(18)
C5 C6 1.465(19)
C5 H5 0.9500
C6 H6 0.9500
C7 C9 1.533(18)
C7 C8 1.570(19)
C7 H7 1.0000
C8 H8A 0.9800
C8 H8B 0.9800
C8 H8C 0.9800
C9 H9A 0.9800
C9 H9B 0.9800
C9 H9C 0.9800
C10 H10A 0.9800
C10 H10B 0.9800
C10 H10C 0.9800
C11 C16 1.396(14)
C11 C12 1.404(14)
C12 C13 1.390(14)
C12 H12 0.9500
C13 C14 1.361(16)
C13 H13 0.9500
C14 C15 1.380(16)
C14 H14 0.9500
C15 C16 1.380(15)
C15 H15 0.9500
C16 H16 0.9500
C17 C22 1.388(16)
C17 C18 1.394(15)
C18 C19 1.376(17)
C18 H18 0.9500
C19 C20 1.371(18)
C19 H19 0.9500
C20 C21 1.356(17)
C20 H20 0.9500
C21 C22 1.363(15)
C21 H21 0.9500
C22 H22 0.9500
C23 C27 1.523(14)
C23 C24 1.533(14)
C23 H23 1.0000
C24 C25 1.484(14)
C24 H24 1.0000
C25 H25A 0.9900
C25 H25B 0.9900
C26 H26A 0.9800
C26 H26B 0.9800
C26 H26C 0.9800
C27 C32 1.374(14)
C27 C28 1.374(15)
C28 C29 1.425(14)
C28 H28 0.9500
C29 C30 1.368(15)
C29 H29 0.9500
C30 C31 1.360(16)
C30 H30 0.9500
C31 C32 1.394(15)
C31 H31 0.9500
C32 H32 0.9500
Sb3 F5 1.831(8)
Sb3 F7 1.840(8)
Sb3 F3 1.844(8)
Sb3 F1 1.846(9)
Sb3 F6 1.848(9)
Sb3 F2 1.851(8)
O3 C50 1.417(16)
O3 C52 1.450(13)
C50 C51 1.528(19)
C50 H50A 0.9900
C50 H50B 0.9900
C51 H51A 0.9800
C51 H51B 0.9800
C51 H51C 0.9800
C52 C53 1.508(17)
C52 H52A 0.9900
C52 H52B 0.9900
C53 H53A 0.9800
C53 H53B 0.9800
C53 H53C 0.9800
Cl2 C55A 1.77(3)
Cl2 C55B 1.79(2)
Cl3A C55A 1.80(3)
C55A H55A 0.9900
C55A H55B 0.9900
C55B Cl3B 1.83(2)
C55B H55C 0.9900
C55B H55D 0.9900

loop_
_geom_torsion_atom_site_label_1
_geom_torsion_atom_site_label_2
_geom_torsion_atom_site_label_3
_geom_torsion_atom_site_label_4
_geom_torsion
O1 Ru P1 C17 108.8(5)
C6 Ru P1 C17 -111.1(5)
C2 Ru P1 C17 -57.2(8)
C1 Ru P1 C17 -76.3(5)
C3 Ru P1 C17 -158.9(17)
C5 Ru P1 C17 -148.6(6)
C4 Ru P1 C17 -172.1(7)
Cl Ru P1 C17 24.5(4)
O1 Ru P1 C11 -124.0(4)
C6 Ru P1 C11 16.1(5)
C2 Ru P1 C11 70.0(7)
C1 Ru P1 C11 51.0(5)
C3 Ru P1 C11 -31.7(17)
C5 Ru P1 C11 -21.3(5)
C4 Ru P1 C11 -44.8(7)
Cl Ru P1 C11 151.8(4)
O1 Ru P1 C23 -7.1(4)
C6 Ru P1 C23 133.0(5)
C2 Ru P1 C23 -173.1(7)
C1 Ru P1 C23 167.9(5)
C3 Ru P1 C23 85.2(17)
C5 Ru P1 C23 95.6(5)
C4 Ru P1 C23 72.1(6)
Cl Ru P1 C23 -91.4(3)
C6 Ru O1 C24 -107.6(8)
C2 Ru O1 C24 147.0(7)
C1 Ru O1 C24 176.8(15)
C3 Ru O1 C24 168.9(7)
C5 Ru O1 C24 -126.3(7)
C4 Ru O1 C24 -156.7(7)
P1 Ru O1 C24 -23.1(6)
Cl Ru O1 C24 63.7(6)
O1 Ru C1 C2 -38(2)
C6 Ru C1 C2 -130.4(11)
C3 Ru C1 C2 -29.4(7)
C5 Ru C1 C2 -98.7(8)
C4 Ru C1 C2 -64.9(8)
P1 Ru C1 C2 163.4(6)
Cl Ru C1 C2 73.2(7)
O1 Ru C1 C6 92.6(18)
C2 Ru C1 C6 130.4(11)
C3 Ru C1 C6 101.0(8)
C5 Ru C1 C6 31.7(7)
C4 Ru C1 C6 65.5(8)
P1 Ru C1 C6 -66.2(8)
Cl Ru C1 C6 -156.4(7)
O1 Ru C1 C7 -155.4(12)
C6 Ru C1 C7 112.0(16)
C2 Ru C1 C7 -117.6(15)
C3 Ru C1 C7 -147.0(14)
C5 Ru C1 C7 143.7(14)
C4 Ru C1 C7 177.5(13)
P1 Ru C1 C7 45.8(13)
Cl Ru C1 C7 -44.4(13)
C6 C1 C2 C3 4.5(18)
C7 C1 C2 C3 -174.9(12)
Ru C1 C2 C3 57.1(10)
C6 C1 C2 Ru -52.7(11)
C7 C1 C2 Ru 127.9(13)
O1 Ru C2 C3 38.1(9)
C6 Ru C2 C3 -100.0(8)
C1 Ru C2 C3 -130.7(11)
C5 Ru C2 C3 -60.9(8)
C4 Ru C2 C3 -27.2(8)
P1 Ru C2 C3 -160.2(6)
Cl Ru C2 C3 119.0(7)
O1 Ru C2 C1 168.9(6)
C6 Ru C2 C1 30.7(7)
C3 Ru C2 C1 130.7(11)
C5 Ru C2 C1 69.8(8)
C4 Ru C2 C1 103.5(8)
P1 Ru C2 C1 -29.5(11)
Cl Ru C2 C1 -110.3(7)
C1 C2 C3 C4 -1.9(18)
Ru C2 C3 C4 54.2(12)
C1 C2 C3 Ru -56.1(10)
O1 Ru C3 C2 -151.6(7)
C6 Ru C3 C2 69.1(8)
C1 Ru C3 C2 30.4(7)
C5 Ru C3 C2 106.9(9)
C4 Ru C3 C2 134.6(13)
P1 Ru C3 C2 118.1(15)
Cl Ru C3 C2 -65.5(8)
O1 Ru C3 C4 73.8(9)
C6 Ru C3 C4 -65.6(9)
C2 Ru C3 C4 -134.6(13)
C1 Ru C3 C4 -104.2(10)
C5 Ru C3 C4 -27.7(9)
P1 Ru C3 C4 -17(2)
Cl Ru C3 C4 159.9(8)
C2 C3 C4 C5 3(2)
Ru C3 C4 C5 55.1(12)
C2 C3 C4 C10 -177.7(11)
Ru C3 C4 C10 -125.1(12)
C2 C3 C4 Ru -52.6(11)
O1 Ru C4 C5 119.0(8)
C6 Ru C4 C5 -28.9(8)
C2 Ru C4 C5 -104.5(9)
C1 Ru C4 C5 -67.2(9)
C3 Ru C4 C5 -132.1(13)
P1 Ru C4 C5 43.3(10)
Cl Ru C4 C5 -162.3(6)
O1 Ru C4 C3 -108.8(9)
C6 Ru C4 C3 103.2(9)
C2 Ru C4 C3 27.6(8)
C1 Ru C4 C3 64.9(9)
C5 Ru C4 C3 132.1(13)
P1 Ru C4 C3 175.5(6)
Cl Ru C4 C3 -30.2(12)
O1 Ru C4 C10 6.5(13)
C6 Ru C4 C10 -141.5(14)
C2 Ru C4 C10 142.9(14)
C1 Ru C4 C10 -179.7(14)
C3 Ru C4 C10 115.3(18)
C5 Ru C4 C10 -112.6(16)
P1 Ru C4 C10 -69.2(15)
Cl Ru C4 C10 85.1(13)
C3 C4 C5 C6 -5.7(19)
C10 C4 C5 C6 174.6(11)
Ru C4 C5 C6 48.2(10)
C3 C4 C5 Ru -53.9(11)
C10 C4 C5 Ru 126.4(12)
O1 Ru C5 C4 -64.6(8)
C6 Ru C5 C4 134.7(11)
C2 Ru C5 C4 64.8(8)
C1 Ru C5 C4 103.0(9)
C3 Ru C5 C4 29.2(8)
P1 Ru C5 C4 -148.4(8)
Cl Ru C5 C4 64(2)
O1 Ru C5 C6 160.7(6)
C2 Ru C5 C6 -70.0(7)
C1 Ru C5 C6 -31.7(7)
C3 Ru C5 C6 -105.5(8)
C4 Ru C5 C6 -134.7(11)
P1 Ru C5 C6 76.8(6)
Cl Ru C5 C6 -70.3(19)
C2 C1 C6 C5 -7.6(19)
C7 C1 C6 C5 171.8(11)
Ru C1 C6 C5 -61.3(10)
C2 C1 C6 Ru 53.7(11)
C7 C1 C6 Ru -126.9(12)
C4 C5 C6 C1 8.4(18)
Ru C5 C6 C1 59.8(11)
C4 C5 C6 Ru -51.4(11)
O1 Ru C6 C1 -158.3(6)
C2 Ru C6 C1 -30.2(7)
C3 Ru C6 C1 -66.9(8)
C5 Ru C6 C1 -128.4(11)
C4 Ru C6 C1 -102.6(9)
P1 Ru C6 C1 122.1(7)
Cl Ru C6 C1 34.2(10)
O1 Ru C6 C5 -29.9(9)
C2 Ru C6 C5 98.3(7)
C1 Ru C6 C5 128.4(11)
C3 Ru C6 C5 61.5(7)
C4 Ru C6 C5 25.8(7)
P1 Ru C6 C5 -109.5(6)
Cl Ru C6 C5 162.6(5)
C2 C1 C7 C9 -27.2(18)
C6 C1 C7 C9 153.4(12)
Ru C1 C7 C9 65.9(16)
C2 C1 C7 C8 98.8(14)
C6 C1 C7 C8 -80.6(15)
Ru C1 C7 C8 -168.1(10)
C17 P1 C11 C16 -13.6(10)
C23 P1 C11 C16 98.4(9)
Ru P1 C11 C16 -146.5(7)
C17 P1 C11 C12 171.9(8)
C23 P1 C11 C12 -76.1(9)
Ru P1 C11 C12 39.0(9)
C16 C11 C12 C13 0.3(14)
P1 C11 C12 C13 175.0(8)
C11 C12 C13 C14 -1.0(16)
C12 C13 C14 C15 1.2(17)
C13 C14 C15 C16 -0.7(17)
C14 C15 C16 C11 0.0(17)
C12 C11 C16 C15 0.2(16)
P1 C11 C16 C15 -174.4(8)
C11 P1 C17 C22 111.6(9)
C23 P1 C17 C22 0.9(10)
Ru P1 C17 C22 -112.0(9)
C11 P1 C17 C18 -67.4(9)
C23 P1 C17 C18 -178.1(8)
Ru P1 C17 C18 69.1(9)
C22 C17 C18 C19 -2.4(16)
P1 C17 C18 C19 176.7(9)
C17 C18 C19 C20 1.5(19)
C18 C19 C20 C21 1(2)
C19 C20 C21 C22 -3.0(19)
C20 C21 C22 C17 2.1(17)
C18 C17 C22 C21 0.6(15)
P1 C17 C22 C21 -178.4(8)
C17 P1 C23 C27 141.8(7)
C11 P1 C23 C27 32.9(9)
Ru P1 C23 C27 -95.8(7)
C17 P1 C23 C24 -88.0(8)
C11 P1 C23 C24 163.1(7)
Ru P1 C23 C24 34.4(7)
Ru O1 C24 C25 175.7(6)
Ru O1 C24 C23 51.1(9)
C27 C23 C24 O1 73.9(10)
P1 C23 C24 O1 -53.4(9)
C27 C23 C24 C25 -49.2(12)
P1 C23 C24 C25 -176.5(8)
C26 O2 C25 C24 175.4(9)
O1 C24 C25 O2 75.8(10)
C23 C24 C25 O2 -163.9(9)
C24 C23 C27 C32 145.6(10)
P1 C23 C27 C32 -89.1(10)
C24 C23 C27 C28 -42.8(14)
P1 C23 C27 C28 82.5(12)
C32 C27 C28 C29 -1.9(16)
C23 C27 C28 C29 -173.4(10)
C27 C28 C29 C30 -0.8(17)
C28 C29 C30 C31 1.2(18)
C29 C30 C31 C32 1.0(18)
C28 C27 C32 C31 4.1(17)
C23 C27 C32 C31 175.8(10)
C30 C31 C32 C27 -3.7(17)
C52 O3 C50 C51 -173.7(11)
C50 O3 C52 C53 78.0(15)
